data_1010548
_chemical_name_systematic 'Manganese selenate dihydrate'
_chemical_formula_structural 'Mn Se O4 (H2 O)2'
_chemical_formula_sum 'H4 Mn O6 Se'
_publ_section_title
;
Vergleichende roentgenographische Untersuchungen von Arsenaten und
Selenaten
;

loop_
_publ_author_name
'Kokkoros, P'

_journal_name_full 'Praktika tes Akademias Athenon'
_journal_coden_ASTM PAATAK
_journal_volume 13
_journal_year 1938
_journal_page_first 337
_journal_page_last 344
_cell_length_a 10.47
_cell_length_b 10.51
_cell_length_c 9.24
_cell_angle_alpha 90
_cell_angle_beta 90
_cell_angle_gamma 90
_cell_volume 1016.8
_cell_formula_units_Z 8

loop_
_atom_site_label
_atom_site_fract_x
_atom_site_fract_y
_atom_site_fract_z
? ? ? ?

_cod_database_code 1010548
